data_7153825
loop_
_publ_author_name
'Vr\'abel, Milan'
'Pohl, Radek'
'Klepet\'arov\'a, Blanka'
'Votruba, Ivan'
'Hocek, Michal'

_publ_section_title
;
 Synthesis of 2'-deoxyadenosine nucleosides bearing bipyridine-type
 ligands and their Ru-complexes in position 8 through cross-coupling
 reactions.
;
_journal_issue 17
_journal_name_full 'Organic &amp; biomolecular chemistry'
_journal_page_first 2849
_journal_page_last 2857
_journal_paper_doi 10.1039/b709245h
_journal_volume 5
_journal_year 2007
_chemical_absolute_configuration unk
_chemical_formula_sum 'C28 H23 N7 O3'
_chemical_formula_weight 505.03
_chemical_name_common 8-((1'',10'''-phenantroline-2''-yl)phenyl)-2'-deoxyadenosine
_chemical_name_systematic 8-[(1'',10'''-phenantroline-2''-yl]phenyl]-2'-deoxyadenosine
_space_group_IT_number 1
_symmetry_cell_setting triclinic
_symmetry_Int_Tables_number 1
_symmetry_space_group_name_Hall 'P 1'
_symmetry_space_group_name_H-M 'P 1'
_atom_sites_solution_hydrogens geom
_atom_sites_solution_primary direct
_audit_creation_date 07-06-15
_audit_creation_method CRYSTALS_ver_12.84
_cell_angle_alpha 96.79(3)
_cell_angle_beta 106.00(3)
_cell_angle_gamma 105.90(3)
_cell_formula_units_Z 2
_cell_length_a 10.790(4)
_cell_length_b 10.800(3)
_cell_length_c 13.163(4)
_cell_measurement_reflns_used 0
_cell_measurement_temperature 150
_cell_measurement_theta_max 77
_cell_measurement_theta_min 4
_cell_volume 1386.6(9)
_computing_cell_refinement 'CrysAlis RED, (Oxford Diffraction, 2002)'
_computing_data_collection 'Xcalibur, (Oxford Diffraction, 2002)'
_computing_data_reduction 'CrysAlis RED, (Oxford Diffraction, 2002)'
_computing_molecular_graphics 'CAMERON (Watkin et al., 1996)'
_computing_publication_material 'CRYSTALS (Betteridge et al., 2003)'
_computing_structure_refinement 'CRYSTALS (Betteridge et al., 2003)'
_computing_structure_solution 'SIR92 (Altomare et al., 1994)'
_diffrn_ambient_temperature 150
_diffrn_measured_fraction_theta_full 0.996
_diffrn_measured_fraction_theta_max 0.978
_diffrn_measurement_device_type 'Oxford Diffraction XCALIBUR'
_diffrn_measurement_method '\f & \w scans'
_diffrn_radiation_monochromator graphite
_diffrn_radiation_probe x-ray
_diffrn_radiation_type 'Cu K\a'
_diffrn_radiation_wavelength 1.54184
_diffrn_reflns_av_R_equivalents 0.056
_diffrn_reflns_limit_h_max 12
_diffrn_reflns_limit_h_min -13
_diffrn_reflns_limit_k_max 13
_diffrn_reflns_limit_k_min -13
_diffrn_reflns_limit_l_max 16
_diffrn_reflns_limit_l_min 0
_diffrn_reflns_number 5801
_diffrn_reflns_theta_full 71.623
_diffrn_reflns_theta_max 77.851
_diffrn_reflns_theta_min 4.353
_diffrn_standards_number 0
_exptl_absorpt_coefficient_mu 0.671
_exptl_absorpt_correction_T_max 0.89
_exptl_absorpt_correction_T_min 0.88
_exptl_absorpt_correction_type analytical
_exptl_absorpt_process_details
;
Analytical Absorption (De Meulenaer & Tompa, 1965)
;
_exptl_crystal_colour 'light yellow'
_exptl_crystal_density_diffrn 1.210
_exptl_crystal_description prism
_exptl_crystal_F_000 527
_exptl_crystal_size_max 0.63
_exptl_crystal_size_mid 0.19
_exptl_crystal_size_min 0.17
_platon_squeeze_details
;
The methanol solvent molecules were not modelled and the disordered
density was taken into account using the SQUEEZE/PLATON procedure.
;
_refine_diff_density_max 0.43
_refine_diff_density_min -0.26
_refine_ls_extinction_method None
_refine_ls_goodness_of_fit_ref 0.9870
_refine_ls_hydrogen_treatment constr
_refine_ls_matrix_type full
_refine_ls_number_parameters 685
_refine_ls_number_reflns 2973
_refine_ls_number_restraints 3
_refine_ls_R_factor_all 0.0894
_refine_ls_R_factor_gt 0.0576
_refine_ls_shift/su_max 0.003747
_refine_ls_structure_factor_coef F
_refine_ls_weighting_details
;
Method, part 1, Chebychev polynomial, (Watkin, 1994, Prince, 1982)
[weight] = 1.0/[A~0~*T~0~(x)+A~1~*T~1~(x) ... +A~n-1~]*T~n-1~(x)]
where A~i~ are the Chebychev coefficients listed below and x= Fcalc/Fmax
Method = Robust Weighting (Prince, 1982)
W = [weight] * [1-(deltaF/6*sigmaF)^2^]^2^
A~i~ are:
17.3 5.05 15.0
;
_refine_ls_weighting_scheme calc
_refine_ls_wR_factor_all 0.0920
_refine_ls_wR_factor_gt 0.0712
_refine_ls_wR_factor_ref 0.0712
_reflns_limit_h_max 12
_reflns_limit_h_min -13
_reflns_limit_k_max 13
_reflns_limit_k_min -13
_reflns_limit_l_max 16
_reflns_limit_l_min 0
_reflns_number_gt 2973
_reflns_number_total 5801
_reflns_threshold_expression I>2.0\s(I)
_cod_duplicate_entry 7151160
_cod_data_source_file b709245h.txt
_cod_data_source_block 9c
_cod_original_cell_volume 1386.5(9)
_cod_database_code 7153825

loop_
_symmetry_equiv_pos_as_xyz
x,y,z

loop_
_atom_site_label
_atom_site_type_symbol
_atom_site_fract_x
_atom_site_fract_y
_atom_site_fract_z
_atom_site_U_iso_or_equiv
_atom_site_occupancy
_atom_site_adp_type
_atom_site_refinement_flags_posn
O16 O -0.5637(6) -1.1453(5) -0.7703(4) 0.0720 1.0000 Uani .
O17 O -0.5134(7) -1.0310(5) -0.4347(4) 0.0838 1.0000 Uani .
O18 O -0.4420(7) -0.8872(6) -0.6210(6) 0.0785 1.0000 Uani .
O54 O -0.7653(9) -0.3972(7) -0.7070(6) 0.1034 1.0000 Uani .
O55 O -1.1376(8) -0.3957(6) -0.6188(6) 0.0930 1.0000 Uani .
O56 O -0.9734(7) -0.6228(6) -0.6789(6) 0.0917 1.0000 Uani .
N1 N -0.7290(6) -0.8534(6) -1.0016(5) 0.0507 1.0000 Uani .
N3 N -0.6523(6) -0.9418(6) -0.8431(5) 0.0506 1.0000 Uani .
N7 N -0.6107(7) -0.7922(6) -0.6768(5) 0.0533 1.0000 Uani .
N9 N -0.6598(7) -0.6219(6) -0.7444(5) 0.0499 1.0000 Uani .
N10 N -0.7517(6) -0.6454(6) -0.9907(5) 0.0493 1.0000 Uani .
N25 N -0.4103(7) -0.2137(6) -0.2228(6) 0.0581 1.0000 Uani .
N33 N -0.2178(8) 0.0346(7) -0.1733(8) 0.0762 1.0000 Uani .
N39 N -0.8661(7) -0.6959(6) -0.2374(5) 0.0507 1.0000 Uani .
N41 N -0.9614(7) -0.6169(6) -0.3927(5) 0.0553 1.0000 Uani .
N45 N -1.0043(6) -0.7700(6) -0.5638(5) 0.0492 1.0000 Uani .
N47 N -0.9244(7) -0.9240(6) -0.4919(5) 0.0553 1.0000 Uani .
N48 N -0.8254(9) -0.8968(7) -0.2470(6) 0.0713 1.0000 Uani .
N63 N -1.1740(6) -1.3247(6) -1.0185(5) 0.0508 1.0000 Uani .
N71 N -1.3526(7) -1.5704(6) -1.0503(7) 0.0646 1.0000 Uani .
C2 C -0.6939(8) -0.9441(8) -0.9485(7) 0.0531 1.0000 Uani .
C4 C -0.6448(8) -0.8281(8) -0.7848(7) 0.0546 1.0000 Uani .
C5 C -0.6758(7) -0.7239(7) -0.8261(6) 0.0460 1.0000 Uani .
C6 C -0.7219(7) -0.7428(7) -0.9412(6) 0.0458 1.0000 Uani .
C8 C -0.6189(7) -0.6636(7) -0.6571(6) 0.0486 1.0000 Uani .
C11 C -0.5540(8) -0.8617(7) -0.5977(6) 0.0557 1.0000 Uani .
C12 C -0.6512(9) -0.9911(7) -0.5969(6) 0.0670 1.0000 Uani .
C13 C -0.5510(11) -1.0623(8) -0.5507(7) 0.0732 1.0000 Uani .
C14 C -0.4280(11) -1.0062(10) -0.5896(7) 0.0794 1.0000 Uani .
C15 C -0.4291(11) -1.0987(10) -0.6877(8) 0.0865 1.0000 Uani .
C19 C -0.5860(8) -0.5829(8) -0.5478(5) 0.0503 1.0000 Uani .
C20 C -0.6356(9) -0.6325(7) -0.4685(7) 0.0579 1.0000 Uani .
C21 C -0.6042(8) -0.5530(8) -0.3658(6) 0.0544 1.0000 Uani .
C22 C -0.5274(8) -0.4218(7) -0.3461(7) 0.0541 1.0000 Uani .
C23 C -0.4790(8) -0.3707(8) -0.4279(7) 0.0562 1.0000 Uani .
C24 C -0.5113(9) -0.4497(8) -0.5259(6) 0.0561 1.0000 Uani .
C26 C -0.4979(8) -0.3302(8) -0.2407(6) 0.0516 1.0000 Uani .
C27 C -0.5629(9) -0.3741(10) -0.1660(8) 0.0690 1.0000 Uani .
C28 C -0.5371(11) -0.2846(11) -0.0737(7) 0.0751 1.0000 Uani .
C29 C -0.4488(9) -0.1601(9) -0.0504(8) 0.0662 1.0000 Uani .
C30 C -0.3819(7) -0.1261(8) -0.1267(8) 0.0630 1.0000 Uani .
C31 C -0.4194(11) -0.0656(11) 0.0399(8) 0.0764 1.0000 Uani .
C32 C -0.3373(13) 0.0485(13) 0.0608(8) 0.0907 1.0000 Uani .
C34 C -0.1323(11) 0.1541(9) -0.1577(13) 0.1040 1.0000 Uani .
C35 C -0.1051(13) 0.2507(10) -0.0597(14) 0.1086 1.0000 Uani .
C36 C -0.1683(14) 0.2162(14) 0.0060(14) 0.1093 1.0000 Uani .
C37 C -0.2577(10) 0.0924(9) -0.0124(9) 0.0760 1.0000 Uani .
C38 C -0.2858(8) 0.0037(8) -0.1068(9) 0.0717 1.0000 Uani .
C40 C -0.9110(8) -0.6093(7) -0.2878(6) 0.0521 1.0000 Uani .
C42 C -0.9579(8) -0.7276(6) -0.4504(6) 0.0463 1.0000 Uani .
C43 C -0.9138(9) -0.8246(7) -0.4092(6) 0.0532 1.0000 Uani .
C44 C -0.8667(9) -0.8101(7) -0.2973(6) 0.0553 1.0000 Uani .
C46 C -0.9786(9) -0.8876(7) -0.5835(7) 0.0567 1.0000 Uani .
C49 C -1.0736(9) -0.7139(8) -0.6475(7) 0.0591 1.0000 Uani .
C50 C -1.1580(10) -0.6340(10) -0.6181(8) 0.0738 1.0000 Uani .
C51 C -1.0720(10) -0.4917(8) -0.6052(8) 0.0722 1.0000 Uani .
C52 C -0.9774(12) -0.4966(9) -0.6730(7) 0.0787 1.0000 Uani .
C53 C -0.8400(11) -0.4009(9) -0.6338(9) 0.0832 1.0000 Uani .
C57 C -1.0025(8) -0.9631(6) -0.6914(7) 0.0508 1.0000 Uani .
C58 C -0.9739(7) -0.9054(7) -0.7724(6) 0.0429 1.0000 Uani .
C59 C -0.9975(8) -0.9815(7) -0.8716(6) 0.0492 1.0000 Uani .
C60 C -1.0542(7) -1.1178(7) -0.8943(6) 0.0445 1.0000 Uani .
C61 C -1.0812(8) -1.1765(7) -0.8103(6) 0.0508 1.0000 Uani .
C62 C -1.0584(9) -1.0999(8) -0.7124(7) 0.0638 1.0000 Uani .
C64 C -1.0892(7) -1.2003(7) -1.0024(6) 0.0478 1.0000 Uani .
C65 C -1.0355(9) -1.1562(8) -1.0811(6) 0.0578 1.0000 Uani .
C66 C -1.0631(8) -1.2420(9) -1.1783(7) 0.0618 1.0000 Uani .
C67 C -1.1520(8) -1.3716(9) -1.1952(6) 0.0608 1.0000 Uani .
C68 C -1.2065(8) -1.4083(7) -1.1142(6) 0.0510 1.0000 Uani .
C69 C -1.1847(10) -1.4660(10) -1.2966(7) 0.0734 1.0000 Uani .
C70 C -1.2716(9) -1.5912(9) -1.3129(8) 0.0696 1.0000 Uani .
C72 C -1.4392(9) -1.6908(8) -1.0708(9) 0.0746 1.0000 Uani .
C73 C -1.4774(10) -1.7852(9) -1.1677(9) 0.0759 1.0000 Uani .
C74 C -1.4206(9) -1.7566(8) -1.2451(7) 0.0729 1.0000 Uani .
C75 C -1.3278(10) -1.6295(9) -1.2316(8) 0.0732 1.0000 Uani .
C76 C -1.2967(9) -1.5370(8) -1.1326(6) 0.0572 1.0000 Uani .
H21 H -0.6990 -1.0211 -0.9930 0.0646 1.0000 Uiso R
H111 H -0.5228 -0.8055 -0.5252 0.0680 1.0000 Uiso R
H121 H -0.7104 -1.0361 -0.6692 0.0783 1.0000 Uiso R
H122 H -0.7066 -0.9803 -0.5519 0.0780 1.0000 Uiso R
H131 H -0.5924 -1.1578 -0.5774 0.0869 1.0000 Uiso R
H141 H -0.3440 -0.9882 -0.5294 0.1001 1.0000 Uiso R
H151 H -0.4070 -1.1750 -0.6649 0.1120 1.0000 Uiso R
H152 H -0.3611 -1.0522 -0.7170 0.1120 1.0000 Uiso R
H201 H -0.6918 -0.7202 -0.4846 0.0671 1.0000 Uiso R
H211 H -0.6345 -0.5879 -0.3122 0.0628 1.0000 Uiso R
H231 H -0.4262 -0.2831 -0.4150 0.0712 1.0000 Uiso R
H241 H -0.4829 -0.4158 -0.5800 0.0698 1.0000 Uiso R
H271 H -0.6217 -0.4602 -0.1791 0.0767 1.0000 Uiso R
H281 H -0.5816 -0.3113 -0.0255 0.0922 1.0000 Uiso R
H311 H -0.4629 -0.0884 0.0902 0.0828 1.0000 Uiso R
H321 H -0.3257 0.1075 0.1241 0.1031 1.0000 Uiso R
H341 H -0.0893 0.1766 -0.2086 0.1199 1.0000 Uiso R
H351 H -0.0434 0.3348 -0.0459 0.1130 1.0000 Uiso R
H361 H -0.1524 0.2771 0.0683 0.1221 1.0000 Uiso R
H401 H -0.9053 -0.5326 -0.2432 0.0640 1.0000 Uiso R
H491 H -1.1319 -0.7866 -0.7089 0.0686 1.0000 Uiso R
H501 H -1.2418 -0.6494 -0.6771 0.0865 1.0000 Uiso R
H502 H -1.1797 -0.6521 -0.5537 0.0855 1.0000 Uiso R
H511 H -1.0094 -0.4630 -0.5292 0.0896 1.0000 Uiso R
H521 H -1.0239 -0.4889 -0.7475 0.0936 1.0000 Uiso R
H531 H -0.8488 -0.3136 -0.6178 0.1050 1.0000 Uiso R
H532 H -0.7883 -0.4203 -0.5668 0.1048 1.0000 Uiso R
H581 H -0.9383 -0.8140 -0.7617 0.0521 1.0000 Uiso R
H591 H -0.9742 -0.9389 -0.9248 0.0612 1.0000 Uiso R
H611 H -1.1151 -1.2680 -0.8205 0.0618 1.0000 Uiso R
H621 H -1.0800 -1.1390 -0.6569 0.0737 1.0000 Uiso R
H651 H -0.9808 -1.0681 -1.0697 0.0688 1.0000 Uiso R
H661 H -1.0248 -1.2145 -1.2299 0.0709 1.0000 Uiso R
H691 H -1.1460 -1.4398 -1.3491 0.0907 1.0000 Uiso R
H701 H -1.2935 -1.6505 -1.3777 0.0771 1.0000 Uiso R
H721 H -1.4769 -1.7148 -1.0183 0.0859 1.0000 Uiso R
H731 H -1.5413 -1.8659 -1.1774 0.0818 1.0000 Uiso R
H741 H -1.4413 -1.8196 -1.3063 0.0742 1.0000 Uiso R
H19 H -0.7510 -0.5743 -0.9536 0.0561 1.0000 Uiso R
H24 H -0.8209 -0.9661 -0.2838 0.0934 1.0000 Uiso R
H25 H -0.7706 -0.6535 -1.0594 0.0563 1.0000 Uiso R
H29 H -0.8021 -0.8840 -0.1768 0.0928 1.0000 Uiso R
H36 H -0.5884 -1.0911 -0.8022 0.1092 1.0000 Uiso R
H77 H -0.4529 -0.9704 -0.4421 0.1242 1.0000 Uiso R
H1 H -0.7907 -0.4793 -0.7244 0.1640 1.0000 Uiso R

loop_
_atom_site_aniso_label
_atom_site_aniso_U_11
_atom_site_aniso_U_22
_atom_site_aniso_U_33
_atom_site_aniso_U_23
_atom_site_aniso_U_13
_atom_site_aniso_U_12
O16 0.110(5) 0.050(3) 0.058(3) 0.004(2) 0.021(3) 0.037(3)
O17 0.130(5) 0.069(3) 0.048(3) 0.011(2) 0.005(3) 0.051(3)
O18 0.082(4) 0.072(4) 0.084(4) 0.017(3) 0.012(3) 0.044(3)
O54 0.136(6) 0.082(4) 0.114(5) 0.023(4) 0.071(5) 0.039(4)
O55 0.128(5) 0.072(4) 0.095(5) 0.010(3) 0.046(4) 0.051(4)
O56 0.097(5) 0.056(3) 0.114(5) 0.037(3) 0.027(4) 0.010(3)
N1 0.051(4) 0.052(4) 0.052(4) 0.005(3) 0.017(3) 0.023(3)
N3 0.051(3) 0.053(3) 0.048(4) 0.009(3) 0.017(3) 0.018(3)
N7 0.077(4) 0.046(3) 0.037(3) 0.009(3) 0.012(3) 0.026(3)
N9 0.067(4) 0.046(3) 0.038(3) 0.004(3) 0.017(3) 0.021(3)
N10 0.063(4) 0.043(3) 0.034(3) -0.001(2) 0.005(2) 0.018(3)
N25 0.060(4) 0.057(4) 0.054(4) -0.008(3) 0.027(3) 0.013(3)
N33 0.065(4) 0.049(4) 0.102(6) -0.009(4) 0.029(4) 0.007(3)
N39 0.074(4) 0.036(3) 0.043(3) 0.005(3) 0.030(3) 0.011(3)
N41 0.081(4) 0.042(3) 0.053(4) 0.005(3) 0.033(3) 0.028(3)
N45 0.059(4) 0.043(3) 0.046(4) 0.005(3) 0.018(3) 0.019(3)
N47 0.074(4) 0.044(3) 0.050(4) 0.006(3) 0.020(3) 0.023(3)
N48 0.121(6) 0.067(4) 0.044(4) 0.017(3) 0.031(4) 0.052(5)
N63 0.039(3) 0.053(4) 0.055(4) -0.004(3) 0.010(3) 0.017(3)
N71 0.052(4) 0.052(4) 0.086(5) 0.001(3) 0.020(3) 0.019(3)
C2 0.058(5) 0.056(5) 0.048(5) 0.006(4) 0.022(4) 0.019(4)
C4 0.059(4) 0.057(5) 0.050(5) 0.007(4) 0.020(4) 0.021(4)
C5 0.052(4) 0.039(4) 0.039(4) 0.004(3) 0.004(3) 0.015(3)
C6 0.047(4) 0.053(4) 0.044(4) 0.017(3) 0.019(3) 0.020(3)
C8 0.043(4) 0.049(4) 0.046(4) 0.009(4) 0.006(3) 0.012(3)
C11 0.076(5) 0.046(4) 0.047(4) 0.008(3) 0.010(4) 0.033(4)
C12 0.104(6) 0.047(4) 0.044(4) 0.014(3) 0.003(4) 0.035(4)
C13 0.114(7) 0.050(4) 0.052(5) -0.001(3) 0.015(5) 0.039(5)
C14 0.113(7) 0.085(6) 0.053(4) 0.017(4) 0.015(5) 0.063(6)
C15 0.103(7) 0.092(6) 0.085(6) 0.033(5) 0.031(6) 0.056(6)
C19 0.067(5) 0.061(5) 0.028(4) 0.010(3) 0.014(3) 0.030(4)
C20 0.070(5) 0.039(4) 0.059(5) 0.000(3) 0.019(4) 0.016(3)
C21 0.058(5) 0.053(4) 0.047(4) 0.011(3) 0.010(3) 0.018(4)
C22 0.055(4) 0.044(4) 0.059(5) -0.002(3) 0.020(4) 0.013(3)
C23 0.060(5) 0.059(4) 0.059(5) 0.011(4) 0.030(4) 0.022(4)
C24 0.083(6) 0.052(4) 0.041(4) 0.011(3) 0.032(4) 0.021(4)
C26 0.059(5) 0.056(4) 0.038(4) 0.005(3) 0.017(3) 0.017(4)
C27 0.052(5) 0.084(6) 0.056(5) 0.004(5) 0.011(4) 0.010(4)
C28 0.089(7) 0.099(7) 0.041(5) 0.008(5) 0.029(4) 0.030(6)
C29 0.053(5) 0.067(5) 0.072(6) -0.006(4) 0.013(4) 0.025(4)
C30 0.031(4) 0.059(5) 0.078(6) -0.014(4) -0.001(4) 0.013(3)
C31 0.081(6) 0.088(6) 0.039(4) -0.015(4) -0.008(4) 0.034(5)
C32 0.104(8) 0.109(8) 0.044(5) -0.016(5) -0.015(5) 0.064(7)
C34 0.067(6) 0.052(5) 0.184(13) 0.002(6) 0.047(7) 0.008(5)
C35 0.065(7) 0.041(5) 0.175(15) -0.006(7) -0.009(8) 0.009(5)
C36 0.083(9) 0.087(10) 0.136(13) -0.009(8) 0.001(8) 0.043(8)
C37 0.060(5) 0.056(5) 0.083(7) -0.020(5) -0.014(5) 0.025(4)
C38 0.039(4) 0.049(4) 0.106(8) -0.017(5) 0.007(5) 0.010(4)
C40 0.064(5) 0.047(4) 0.049(5) 0.000(3) 0.026(4) 0.019(4)
C42 0.066(4) 0.039(4) 0.037(4) 0.007(3) 0.019(3) 0.020(3)
C43 0.076(5) 0.042(4) 0.043(4) 0.001(3) 0.028(4) 0.016(4)
C44 0.072(5) 0.039(4) 0.056(5) 0.000(3) 0.026(4) 0.016(4)
C46 0.083(6) 0.036(4) 0.058(5) 0.004(3) 0.028(4) 0.028(4)
C49 0.065(5) 0.047(4) 0.060(5) 0.009(3) 0.010(3) 0.021(4)
C50 0.076(6) 0.082(6) 0.055(5) -0.001(4) 0.016(4) 0.025(5)
C51 0.079(5) 0.063(5) 0.082(6) 0.027(4) 0.018(4) 0.037(4)
C52 0.116(8) 0.068(5) 0.050(5) 0.013(4) 0.027(5) 0.026(5)
C53 0.103(7) 0.060(5) 0.098(7) 0.020(5) 0.046(6) 0.029(5)
C57 0.054(4) 0.030(3) 0.066(5) 0.006(3) 0.022(4) 0.010(3)
C58 0.041(3) 0.044(3) 0.044(4) 0.012(3) 0.014(3) 0.014(3)
C59 0.057(4) 0.049(4) 0.043(4) 0.002(3) 0.024(3) 0.016(3)
C60 0.039(4) 0.053(4) 0.042(4) 0.007(3) 0.017(3) 0.012(3)
C61 0.067(5) 0.040(3) 0.047(4) 0.003(3) 0.027(3) 0.013(3)
C62 0.078(6) 0.052(4) 0.054(5) 0.003(4) 0.023(4) 0.011(4)
C64 0.040(4) 0.053(4) 0.051(4) 0.001(3) 0.014(3) 0.021(3)
C65 0.068(5) 0.067(5) 0.036(4) 0.004(4) 0.025(4) 0.013(4)
C66 0.048(4) 0.078(5) 0.051(5) 0.002(4) 0.018(3) 0.010(4)
C67 0.052(4) 0.082(6) 0.039(4) -0.005(4) 0.001(3) 0.028(4)
C68 0.053(4) 0.057(4) 0.043(4) -0.005(3) 0.018(3) 0.021(4)
C69 0.077(6) 0.104(7) 0.044(5) 0.005(4) 0.016(4) 0.045(6)
C70 0.058(5) 0.075(6) 0.058(5) -0.014(4) 0.004(4) 0.022(4)
C72 0.060(5) 0.053(5) 0.103(7) -0.008(5) 0.031(5) 0.011(4)
C73 0.059(5) 0.051(4) 0.095(7) -0.007(5) 0.000(5) 0.016(4)
C74 0.068(6) 0.058(5) 0.057(5) -0.021(4) -0.015(4) 0.016(5)
C75 0.061(6) 0.075(6) 0.063(6) -0.011(5) -0.007(5) 0.028(5)
C76 0.061(5) 0.060(5) 0.049(4) 0.004(4) 0.010(4) 0.030(4)

loop_
_atom_type_symbol
_atom_type_scat_dispersion_real
_atom_type_scat_dispersion_imag
_atom_type_scat_Cromer_Mann_a1
_atom_type_scat_Cromer_Mann_b1
_atom_type_scat_Cromer_Mann_a2
_atom_type_scat_Cromer_Mann_b2
_atom_type_scat_Cromer_Mann_a3
_atom_type_scat_Cromer_Mann_b3
_atom_type_scat_Cromer_Mann_a4
_atom_type_scat_Cromer_Mann_b4
_atom_type_scat_Cromer_Mann_c
_atom_type_scat_source
C 0.0181 0.0091 2.3100 20.8439 1.0200 10.2075 1.5886 0.5687 0.8650 51.6512 0.2156 'International Tables Vol C 4.2.6.8 and 6.1.1.4'
H 0.0000 0.0000 0.4930 10.5109 0.3229 26.1257 0.1402 3.1424 0.0408 57.7998 0.0030 'International Tables Vol C 4.2.6.8 and 6.1.1.4'
N 0.0311 0.0180 12.2126 0.0057 3.1322 9.8933 2.0125 28.9975 1.1663 0.5826 -11.5290 'International Tables Vol C 4.2.6.8 and 6.1.1.4'
O 0.0492 0.0322 3.0485 13.2771 2.2868 5.7011 1.5463 0.3239 0.8670 32.9089 0.2508 'International Tables Vol C 4.2.6.8 and 6.1.1.4'

loop_
_geom_angle_atom_site_label_1
_geom_angle_atom_site_label_2
_geom_angle_atom_site_label_3
_geom_angle
_geom_angle_publ_flag
C15 O16 H36 117.1 no
C13 O17 H77 81.6 no
C11 O18 C14 109.9(7) yes
C53 O54 H1 92.0 no
C49 O56 C52 117.2(7) yes
C2 N1 C6 116.4(6) yes
C2 N3 C4 111.5(7) yes
C4 N7 C8 105.4(6) yes
C4 N7 C11 126.4(6) yes
C8 N7 C11 127.3(6) yes
C5 N9 C8 103.8(6) yes
C6 N10 H19 120.5 no
C6 N10 H25 120.9 no
H19 N10 H25 118.6 no
C26 N25 C30 118.6(7) yes
C34 N33 C38 121.1(10) yes
C40 N39 C44 119.6(6) yes
C40 N41 C42 111.3(6) yes
C42 N45 C46 105.8(6) yes
C42 N45 C49 130.3(6) yes
C46 N45 C49 123.8(6) yes
C43 N47 C46 105.0(6) yes
C44 N48 H24 119.6 no
C44 N48 H29 120.2 no
H24 N48 H29 120.2 no
C64 N63 C68 118.7(7) yes
C72 N71 C76 116.0(8) yes
N1 C2 N3 130.4(7) yes
N1 C2 H21 114.8 no
N3 C2 H21 114.8 no
N7 C4 N3 128.2(7) yes
N7 C4 C5 106.1(6) yes
N3 C4 C5 125.7(7) yes
C4 C5 N9 111.3(7) yes
C4 C5 C6 116.0(6) yes
N9 C5 C6 132.6(6) yes
C5 C6 N10 121.0(7) yes
C5 C6 N1 120.0(6) yes
N10 C6 N1 118.9(6) yes
N7 C8 N9 113.3(6) yes
N7 C8 C19 124.4(6) yes
N9 C8 C19 122.3(6) yes
N7 C11 O18 108.0(7) yes
N7 C11 C12 114.6(6) yes
O18 C11 C12 107.7(6) yes
N7 C11 H111 109.0 no
O18 C11 H111 109.5 no
C12 C11 H111 108.0 no
C11 C12 C13 100.4(7) yes
C11 C12 H121 111.2 no
C13 C12 H121 111.7 no
C11 C12 H122 112.0 no
C13 C12 H122 112.5 no
H121 C12 H122 108.9 no
C12 C13 O17 108.2(6) yes
C12 C13 C14 104.6(7) yes
O17 C13 C14 111.6(8) yes
C12 C13 H131 110.7 no
O17 C13 H131 109.9 no
C14 C13 H131 111.7 no
C13 C14 O18 105.3(7) yes
C13 C14 C15 112.5(8) yes
O18 C14 C15 108.5(7) yes
C13 C14 H141 108.7 no
O18 C14 H141 111.0 no
C15 C14 H141 110.7 no
C14 C15 O16 110.9(7) yes
C14 C15 H151 109.2 no
O16 C15 H151 108.3 no
C14 C15 H152 108.9 no
O16 C15 H152 110.2 no
H151 C15 H152 109.3 no
C8 C19 C20 122.7(7) yes
C8 C19 C24 118.9(7) yes
C20 C19 C24 118.3(7) yes
C19 C20 C21 121.5(7) yes
C19 C20 H201 118.8 no
C21 C20 H201 119.7 no
C20 C21 C22 118.6(8) yes
C20 C21 H211 120.9 no
C22 C21 H211 120.5 no
C21 C22 C23 119.9(8) yes
C21 C22 C26 121.1(8) yes
C23 C22 C26 119.0(7) yes
C22 C23 C24 120.0(8) yes
C22 C23 H231 120.4 no
C24 C23 H231 119.6 no
C19 C24 C23 121.7(7) yes
C19 C24 H241 118.2 no
C23 C24 H241 120.1 no
C22 C26 N25 117.1(7) yes
C22 C26 C27 119.6(7) yes
N25 C26 C27 123.3(8) yes
C26 C27 C28 117.1(9) yes
C26 C27 H271 121.6 no
C28 C27 H271 121.3 no
C27 C28 C29 122.9(9) yes
C27 C28 H281 117.8 no
C29 C28 H281 119.3 no
C28 C29 C30 116.5(8) yes
C28 C29 C31 125.8(10) yes
C30 C29 C31 117.7(9) yes
C29 C30 N25 121.5(8) yes
C29 C30 C38 119.6(8) yes
N25 C30 C38 118.9(9) yes
C29 C31 C32 125.2(12) yes
C29 C31 H311 117.5 no
C32 C31 H311 117.2 no
C31 C32 C37 121.3(10) yes
C31 C32 H321 119.1 no
C37 C32 H321 119.7 no
N33 C34 C35 119.4(13) yes
N33 C34 H341 120.2 no
C35 C34 H341 120.4 no
C34 C35 C36 118.0(12) yes
C34 C35 H351 121.0 no
C36 C35 H351 121.0 no
C35 C36 C37 121.6(14) yes
C35 C36 H361 118.8 no
C37 C36 H361 119.6 no
C32 C37 C36 123.5(12) yes
C32 C37 C38 116.5(9) yes
C36 C37 C38 119.8(13) yes
C30 C38 C37 119.6(10) yes
C30 C38 N33 120.5(8) yes
C37 C38 N33 119.7(9) yes
N39 C40 N41 128.5(7) yes
N39 C40 H401 115.8 no
N41 C40 H401 115.7 no
N45 C42 N41 127.5(6) yes
N45 C42 C43 106.1(6) yes
N41 C42 C43 126.3(7) yes
N47 C43 C42 110.9(7) yes
N47 C43 C44 130.9(7) yes
C42 C43 C44 118.3(6) yes
C43 C44 N39 116.0(7) yes
C43 C44 N48 124.8(7) yes
N39 C44 N48 119.2(7) yes
N45 C46 N47 112.2(6) yes
N45 C46 C57 124.8(7) yes
N47 C46 C57 123.0(6) yes
N45 C49 O56 108.6(7) yes
N45 C49 C50 117.1(8) yes
O56 C49 C50 104.2(7) yes
N45 C49 H491 107.4 no
O56 C49 H491 110.4 no
C50 C49 H491 109.0 no
C49 C50 C51 104.3(8) yes
C49 C50 H501 111.6 no
C51 C50 H501 106.4 no
C49 C50 H502 111.8 no
C51 C50 H502 113.2 no
H501 C50 H502 109.4 no
C50 C51 O55 118.7(8) yes
C50 C51 C52 105.9(8) yes
O55 C51 C52 115.5(7) yes
C50 C51 H511 106.6 no
O55 C51 H511 104.7 no
C52 C51 H511 104.0 no
C51 C52 O56 102.5(7) yes
C51 C52 C53 118.2(8) yes
O56 C52 C53 111.2(9) yes
C51 C52 H521 108.4 no
O56 C52 H521 107.2 no
C53 C52 H521 108.8 no
C52 C53 O54 115.4(9) yes
C52 C53 H531 107.5 no
O54 C53 H531 107.5 no
C52 C53 H532 108.5 no
O54 C53 H532 108.6 no
H531 C53 H532 109.2 no
C46 C57 C58 122.9(6) yes
C46 C57 C62 118.6(7) yes
C58 C57 C62 118.5(7) yes
C57 C58 C59 120.2(7) yes
C57 C58 H581 120.7 no
C59 C58 H581 119.1 no
C58 C59 C60 122.2(7) yes
C58 C59 H591 118.0 no
C60 C59 H591 119.8 no
C59 C60 C61 117.3(7) yes
C59 C60 C64 122.9(7) yes
C61 C60 C64 119.8(6) yes
C60 C61 C62 120.0(7) yes
C60 C61 H611 120.4 no
C62 C61 H611 119.5 no
C57 C62 C61 121.8(8) yes
C57 C62 H621 118.1 no
C61 C62 H621 120.1 no
C60 C64 N63 115.2(7) yes
C60 C64 C65 122.8(7) yes
N63 C64 C65 122.0(7) yes
C64 C65 C66 120.2(8) yes
C64 C65 H651 120.5 no
C66 C65 H651 119.4 no
C65 C66 C67 117.8(8) yes
C65 C66 H661 120.8 no
C67 C66 H661 121.5 no
C66 C67 C68 119.1(7) yes
C66 C67 C69 119.8(8) yes
C68 C67 C69 121.0(8) yes
C67 C68 N63 122.1(7) yes
C67 C68 C76 118.6(7) yes
N63 C68 C76 119.3(7) yes
C67 C69 C70 119.6(9) yes
C67 C69 H691 119.6 no
C70 C69 H691 120.8 no
C69 C70 C75 119.9(8) yes
C69 C70 H701 119.6 no
C75 C70 H701 120.5 no
N71 C72 C73 124.4(11) yes
N71 C72 H721 117.6 no
C73 C72 H721 118.0 no
C72 C73 C74 120.2(9) yes
C72 C73 H731 119.4 no
C74 C73 H731 120.4 no
C73 C74 C75 119.8(9) yes
C73 C74 H741 120.3 no
C75 C74 H741 119.9 no
C70 C75 C74 122.3(9) yes
C70 C75 C76 120.5(9) yes
C74 C75 C76 117.1(10) yes
C75 C76 N71 122.4(8) yes
C75 C76 C68 120.3(8) yes
N71 C76 C68 117.3(7) yes

loop_
_geom_bond_atom_site_label_1
_geom_bond_atom_site_label_2
_geom_bond_distance
_geom_bond_publ_flag
O16 C15 1.464(11) yes
O16 H36 0.820 no
O17 C13 1.439(10) yes
O17 H77 0.824 no
O18 C11 1.414(10) yes
O18 C14 1.429(10) yes
O54 C53 1.413(12) yes
O54 H1 0.836 no
O55 C51 1.409(10) yes
O56 C49 1.438(10) yes
O56 C52 1.370(11) yes
N1 C2 1.346(10) yes
N1 C6 1.325(9) yes
N3 C2 1.330(10) yes
N3 C4 1.34(1) yes
N7 C4 1.345(10) yes
N7 C8 1.414(9) yes
N7 C11 1.451(9) yes
N9 C5 1.383(9) yes
N9 C8 1.292(10) yes
N10 C6 1.367(9) yes
N10 H19 0.856 no
N10 H25 0.859 no
N25 C26 1.299(10) yes
N25 C30 1.390(11) yes
N33 C34 1.318(12) yes
N33 C38 1.306(13) yes
N39 C40 1.329(10) yes
N39 C44 1.381(9) yes
N41 C40 1.321(10) yes
N41 C42 1.354(9) yes
N45 C42 1.409(9) yes
N45 C46 1.383(9) yes
N45 C49 1.447(10) yes
N47 C43 1.392(9) yes
N47 C46 1.342(11) yes
N48 C44 1.314(10) yes
N48 H24 0.863 no
N48 H29 0.872 no
N63 C64 1.356(10) yes
N63 C68 1.356(10) yes
N71 C72 1.323(11) yes
N71 C76 1.416(11) yes
C2 H21 0.938 no
C4 C5 1.387(11) yes
C5 C6 1.429(10) yes
C8 C19 1.486(11) yes
C11 C12 1.503(12) yes
C11 H111 0.983 no
C12 C13 1.527(11) yes
C12 H121 0.967 no
C12 H122 0.969 no
C13 C14 1.549(14) yes
C13 H131 0.981 no
C14 C15 1.531(13) yes
C14 H141 0.979 no
C15 H151 0.976 no
C15 H152 0.970 no
C19 C20 1.394(11) yes
C19 C24 1.392(11) yes
C20 C21 1.412(11) yes
C20 H201 0.937 no
C21 C22 1.383(11) yes
C21 H211 0.932 no
C22 C23 1.425(11) yes
C22 C26 1.505(11) yes
C23 C24 1.358(11) yes
C23 H231 0.928 no
C24 H241 0.925 no
C26 C27 1.410(12) yes
C27 C28 1.370(13) yes
C27 H271 0.936 no
C28 C29 1.360(14) yes
C28 H281 0.923 no
C29 C30 1.417(14) yes
C29 C31 1.372(13) yes
C30 C38 1.441(12) yes
C31 C32 1.251(17) yes
C31 H311 0.932 no
C32 C37 1.494(18) yes
C32 H321 0.943 no
C34 C35 1.46(2) yes
C34 H341 0.934 no
C35 C36 1.27(2) yes
C35 H351 0.929 no
C36 C37 1.365(18) yes
C36 H361 0.932 no
C37 C38 1.380(14) yes
C40 H401 0.934 no
C42 C43 1.373(11) yes
C43 C44 1.393(11) yes
C46 C57 1.469(11) yes
C49 C50 1.506(13) yes
C49 H491 0.983 no
C50 C51 1.524(13) yes
C50 H501 0.974 no
C50 H502 0.967 no
C51 C52 1.537(13) yes
C51 H511 0.997 no
C52 C53 1.465(14) yes
C52 H521 0.995 no
C53 H531 0.977 no
C53 H532 0.984 no
C57 C58 1.362(10) yes
C57 C62 1.395(10) yes
C58 C59 1.376(10) yes
C58 H581 0.933 no
C59 C60 1.390(10) yes
C59 H591 0.936 no
C60 C61 1.397(10) yes
C60 C64 1.477(10) yes
C61 C62 1.366(11) yes
C61 H611 0.934 no
C62 H621 0.938 no
C64 C65 1.391(10) yes
C65 C66 1.393(11) yes
C65 H651 0.941 no
C66 C67 1.415(13) yes
C66 H661 0.925 no
C67 C68 1.399(11) yes
C67 C69 1.472(13) yes
C68 C76 1.409(12) yes
C69 C70 1.371(14) yes
C69 H691 0.933 no
C70 C75 1.418(14) yes
C70 H701 0.933 no
C72 C73 1.417(14) yes
C72 H721 0.922 no
C73 C74 1.349(15) yes
C73 H731 0.920 no
C74 C75 1.418(14) yes
C74 H741 0.922 no
C75 C76 1.440(12) yes

loop_
_geom_hbond_atom_site_label_D
_geom_hbond_atom_site_label_H
_geom_hbond_atom_site_label_A
_geom_hbond_site_symmetry_A
_geom_hbond_angle_DHA
_geom_hbond_distance_DH
_geom_hbond_distance_HA
_geom_hbond_distance_DA
_geom_hbond_publ_flag
N48 H29 N1 1_556 176 0.87 2.17 3.043(10) yes
O16 H36 N3 . 165 0.82 1.99 2.794(9) yes

loop_
_platon_squeeze_void_nr
_platon_squeeze_void_average_x
_platon_squeeze_void_average_y
_platon_squeeze_void_average_z
_platon_squeeze_void_volume
_platon_squeeze_void_count_electrons
1 0.139 0.643 0.020 49.4 15.1
2 0.072 0.819 0.634 115.9 33.0
3 0.585 0.560 0.168 54.5 17.6
